data_2208636
loop_
_publ_author_name
'Yan-Jun Li'
'Hong-Wu He'

_publ_section_title
;
 Dimethyl {1-[2-(2-fluorophenoxy)acetoxy]ethyl}phosphonate
;
_journal_coeditor_code IS2014
_journal_issue 4
_journal_name_full 'Acta Crystallographica Section E'
_journal_page_first o1593
_journal_page_last o1594
_journal_paper_doi 10.1107/S1600536806010737
_journal_volume 62
_journal_year 2006
_chemical_formula_moiety 'C12 H16 F O6 P'
_chemical_formula_sum 'C12 H16 F O6 P'
_chemical_formula_weight 306.22
_chemical_name_systematic
;
 ?
;
_space_group_IT_number 14
_symmetry_cell_setting monoclinic
_symmetry_space_group_name_Hall '-P 2ybc'
_symmetry_space_group_name_H-M 'P 1 21/c 1'
_atom_sites_solution_hydrogens geom
_atom_sites_solution_primary direct
_atom_sites_solution_secondary difmap
_audit_creation_method SHELXL-97
_cell_angle_alpha 90.00
_cell_angle_beta 99.448(2)
_cell_angle_gamma 90.00
_cell_formula_units_Z 4
_cell_length_a 8.7321(8)
_cell_length_b 18.3099(16)
_cell_length_c 9.2048(8)
_cell_measurement_reflns_used 4456
_cell_measurement_temperature 272(2)
_cell_measurement_theta_max 28.23
_cell_measurement_theta_min 2.22
_cell_volume 1451.7(2)
_computing_cell_refinement 'SAINT (Bruker, 1999)'
_computing_data_collection 'SMART (Bruker, 1997)'
_computing_data_reduction SAINT
_computing_molecular_graphics 'SHELXTL (Bruker, 2001)'
_computing_publication_material SHELXTL
_computing_structure_refinement 'SHELXL97 (Sheldrick, 1997)'
_computing_structure_solution 'SHELXS97 (Sheldrick, 1997)'
_diffrn_ambient_temperature 272(2)
_diffrn_measured_fraction_theta_full 0.996
_diffrn_measured_fraction_theta_max 0.996
_diffrn_measurement_device_type 'Bruker SMART CCD area-detector'
_diffrn_measurement_method '\f and \w scans'
_diffrn_radiation_monochromator graphite
_diffrn_radiation_source 'fine-focus sealed tube'
_diffrn_radiation_type 'Mo K\a'
_diffrn_radiation_wavelength 0.71073
_diffrn_reflns_av_R_equivalents 0.0182
_diffrn_reflns_av_sigmaI/netI 0.0194
_diffrn_reflns_limit_h_max 10
_diffrn_reflns_limit_h_min -11
_diffrn_reflns_limit_k_max 23
_diffrn_reflns_limit_k_min -23
_diffrn_reflns_limit_l_max 7
_diffrn_reflns_limit_l_min -11
_diffrn_reflns_number 9060
_diffrn_reflns_theta_full 27.50
_diffrn_reflns_theta_max 27.50
_diffrn_reflns_theta_min 2.22
_diffrn_standards_number 0
_exptl_absorpt_coefficient_mu 0.222
_exptl_absorpt_correction_type none
_exptl_crystal_colour colorless
_exptl_crystal_density_diffrn 1.401
_exptl_crystal_density_method 'not measured'
_exptl_crystal_description block
_exptl_crystal_F_000 640
_exptl_crystal_size_max 0.30
_exptl_crystal_size_mid 0.30
_exptl_crystal_size_min 0.20
_refine_diff_density_max 0.326
_refine_diff_density_min -0.276
_refine_ls_extinction_method none
_refine_ls_goodness_of_fit_ref 1.029
_refine_ls_hydrogen_treatment constr
_refine_ls_matrix_type full
_refine_ls_number_parameters 184
_refine_ls_number_reflns 3314
_refine_ls_number_restraints 0
_refine_ls_restrained_S_all 1.029
_refine_ls_R_factor_all 0.0445
_refine_ls_R_factor_gt 0.0388
_refine_ls_shift/su_max 0.000
_refine_ls_shift/su_mean 0.000
_refine_ls_structure_factor_coef Fsqd
_refine_ls_weighting_details 'calc w=1/[\s^2^(Fo^2^)+(0.0569P)^2^+0.3545P] where P=(Fo^2^+2Fc^2^)/3'
_refine_ls_weighting_scheme calc
_refine_ls_wR_factor_gt 0.1059
_refine_ls_wR_factor_ref 0.1092
_reflns_number_gt 2851
_reflns_number_total 3314
_reflns_threshold_expression I>2\s(I)
_cod_data_source_file is2014.cif
_cod_data_source_block I
_cod_depositor_comments
;
The following automatic conversions were performed:
'_symmetry_cell_setting' value 'Monoclinic' changed to 'monoclinic'
according to '/home/saulius/struct/CIF-dictionaries/cif_core.dic'
dictionary named 'cif_core.dic' version 2.4.1 from 2010-06-29.

Automatic conversion script
Id: cif_fix_enum 1527 2010-12-29 10:47:43Z saulius 

The following automatic conversions were performed:

'_symmetry_cell_setting' value 'Monoclinic' changed to 'monoclinic'
according to /home/saulius/struct/CIF-dictionaries/cif_core.dic
dictionary named 'cif_core.dic' version 2.4.1 from 2010-06-29.

Automatic conversion script
Id: cif_fix_values 1715 2011-07-08 13:25:40Z adriana 
;
_cod_original_sg_symbol_H-M 'P 21/c'
_cod_database_code 2208636
_cod_database_fobs_code 2208636

loop_
_symmetry_equiv_pos_as_xyz
'x, y, z'
'-x, y+1/2, -z+1/2'
'-x, -y, -z'
'x, -y-1/2, z-1/2'

loop_
_atom_site_type_symbol
_atom_site_label
_atom_site_fract_x
_atom_site_fract_y
_atom_site_fract_z
_atom_site_U_iso_or_equiv
_atom_site_adp_type
_atom_site_calc_flag
_atom_site_refinement_flags
_atom_site_occupancy
C C1 0.63254(17) 0.62458(8) 0.87387(16) 0.0433(3) Uani d . 1
C C2 0.71305(19) 0.60101(10) 1.00802(18) 0.0498(4) Uani d . 1
C C3 0.6690(2) 0.61770(11) 1.1393(2) 0.0613(5) Uani d . 1
H H3 0.7258 0.6010 1.2274 0.074 Uiso calc R 1
C C4 0.5375(3) 0.66008(11) 1.1386(2) 0.0640(5) Uani d . 1
H H4 0.5052 0.6721 1.2270 0.077 Uiso calc R 1
C C5 0.4545(2) 0.68451(11) 1.0073(2) 0.0590(4) Uani d . 1
H H5 0.3664 0.7130 1.0074 0.071 Uiso calc R 1
C C6 0.50168(19) 0.66675(9) 0.87501(19) 0.0498(4) Uani d . 1
H H6 0.4450 0.6833 0.7868 0.060 Uiso calc R 1
C C7 0.60892(16) 0.62330(9) 0.61287(17) 0.0443(3) Uani d . 1
H H7A 0.6718 0.6137 0.5373 0.053 Uiso calc R 1
H H7B 0.5861 0.6752 0.6117 0.053 Uiso calc R 1
C C8 0.45872(16) 0.58093(8) 0.57831(15) 0.0389(3) Uani d . 1
C C9 0.21592(16) 0.57986(8) 0.41385(17) 0.0428(3) Uani d . 1
H H9 0.2211 0.5283 0.4428 0.051 Uiso calc R 1
C C10 0.1884(2) 0.58491(12) 0.24783(19) 0.0629(5) Uani d . 1
H H10A 0.1960 0.6350 0.2188 0.094 Uiso calc R 1
H H10B 0.0868 0.5666 0.2096 0.094 Uiso calc R 1
H H10C 0.2650 0.5564 0.2096 0.094 Uiso calc R 1
C C11 0.1146(2) 0.57366(11) 0.7654(2) 0.0634(5) Uani d . 1
H H11A 0.0093 0.5721 0.7832 0.095 Uiso calc R 1
H H11B 0.1833 0.5812 0.8568 0.095 Uiso calc R 1
H H11C 0.1397 0.5283 0.7224 0.095 Uiso calc R 1
C C12 -0.0461(3) 0.75597(13) 0.4531(4) 0.1034(10) Uani d . 1
H H12A -0.1442 0.7354 0.4099 0.155 Uiso calc R 1
H H12B -0.0287 0.8003 0.4024 0.155 Uiso calc R 1
H H12C -0.0470 0.7665 0.5551 0.155 Uiso calc R 1
F F1 0.84217(13) 0.55972(7) 1.00612(12) 0.0717(3) Uani d . 1
O O1 0.69392(12) 0.60401(7) 0.75232(12) 0.0513(3) Uani d . 1
O O2 0.42903(13) 0.52605(6) 0.63771(12) 0.0513(3) Uani d . 1
O O3 0.36492(11) 0.61432(6) 0.46754(12) 0.0423(2) Uani d . 1
O O4 0.13186(14) 0.63305(6) 0.66563(13) 0.0528(3) Uani d . 1
O O5 -0.08388(12) 0.58838(7) 0.46207(14) 0.0545(3) Uani d . 1
O O6 0.07471(15) 0.70531(7) 0.44072(17) 0.0664(4) Uani d . 1
P P1 0.06710(4) 0.62475(2) 0.49718(5) 0.04360(13) Uani d . 1

loop_
_atom_site_aniso_label
_atom_site_aniso_U_11
_atom_site_aniso_U_22
_atom_site_aniso_U_33
_atom_site_aniso_U_12
_atom_site_aniso_U_13
_atom_site_aniso_U_23
C1 0.0358(7) 0.0504(8) 0.0421(8) -0.0057(6) 0.0019(6) 0.0007(6)
C2 0.0432(8) 0.0559(9) 0.0476(9) -0.0028(7) -0.0004(6) 0.0046(7)
C3 0.0694(12) 0.0680(11) 0.0442(9) -0.0066(9) 0.0027(8) 0.0056(8)
C4 0.0746(12) 0.0690(12) 0.0509(10) -0.0101(10) 0.0176(9) -0.0082(8)
C5 0.0548(10) 0.0592(10) 0.0649(11) -0.0015(8) 0.0155(8) -0.0094(8)
C6 0.0429(8) 0.0550(9) 0.0497(9) 0.0008(7) 0.0025(7) -0.0001(7)
C7 0.0324(7) 0.0612(9) 0.0386(7) 0.0016(6) 0.0035(6) 0.0047(6)
C8 0.0338(7) 0.0469(8) 0.0368(7) 0.0059(6) 0.0080(5) 0.0000(6)
C9 0.0311(7) 0.0471(8) 0.0489(8) -0.0023(6) 0.0024(6) 0.0009(6)
C10 0.0486(10) 0.0895(14) 0.0483(10) -0.0084(9) 0.0013(7) -0.0033(9)
C11 0.0651(11) 0.0745(12) 0.0530(10) -0.0066(9) 0.0170(9) 0.0046(9)
C12 0.0844(17) 0.0581(13) 0.172(3) 0.0255(12) 0.0327(18) 0.0152(15)
F1 0.0580(6) 0.0955(9) 0.0566(6) 0.0229(6) -0.0053(5) 0.0106(6)
O1 0.0339(5) 0.0767(8) 0.0414(6) 0.0099(5) 0.0005(4) 0.0028(5)
O2 0.0522(6) 0.0509(6) 0.0502(6) -0.0001(5) 0.0062(5) 0.0092(5)
O3 0.0297(5) 0.0482(6) 0.0471(6) -0.0016(4) 0.0010(4) 0.0066(4)
O4 0.0499(6) 0.0538(6) 0.0546(7) -0.0047(5) 0.0082(5) -0.0057(5)
O5 0.0328(5) 0.0671(7) 0.0630(7) -0.0036(5) 0.0057(5) 0.0021(6)
O6 0.0529(7) 0.0486(7) 0.0988(10) 0.0080(5) 0.0154(7) 0.0184(6)
P1 0.0315(2) 0.0441(2) 0.0549(3) 0.00044(14) 0.00579(16) 0.00474(16)

loop_
_atom_type_symbol
_atom_type_description
_atom_type_scat_dispersion_real
_atom_type_scat_dispersion_imag
_atom_type_scat_source
C C 0.0033 0.0016 'International Tables Vol C Tables 4.2.6.8 and 6.1.1.4'
H H 0.0000 0.0000 'International Tables Vol C Tables 4.2.6.8 and 6.1.1.4'
O O 0.0106 0.0060 'International Tables Vol C Tables 4.2.6.8 and 6.1.1.4'
F F 0.0171 0.0103 'International Tables Vol C Tables 4.2.6.8 and 6.1.1.4'
P P 0.1023 0.0942 'International Tables Vol C Tables 4.2.6.8 and 6.1.1.4'

loop_
_geom_angle_atom_site_label_1
_geom_angle_atom_site_label_2
_geom_angle_atom_site_label_3
_geom_angle
_geom_angle_publ_flag
O1 C1 C6 126.52(14) y
O1 C1 C2 115.64(14) ?
C6 C1 C2 117.83(15) ?
F1 C2 C3 119.46(15) ?
F1 C2 C1 117.52(15) ?
C3 C2 C1 123.01(17) ?
C2 C3 C4 118.46(17) ?
C2 C3 H3 120.8 ?
C4 C3 H3 120.8 ?
C5 C4 C3 120.16(17) ?
C5 C4 H4 119.9 ?
C3 C4 H4 119.9 ?
C4 C5 C6 120.31(18) ?
C4 C5 H5 119.8 ?
C6 C5 H5 119.8 ?
C1 C6 C5 120.22(16) ?
C1 C6 H6 119.9 ?
C5 C6 H6 119.9 ?
O1 C7 C8 111.70(12) ?
O1 C7 H7A 109.3 ?
C8 C7 H7A 109.3 ?
O1 C7 H7B 109.3 ?
C8 C7 H7B 109.3 ?
H7A C7 H7B 107.9 ?
O2 C8 O3 125.39(13) ?
O2 C8 C7 125.60(13) ?
O3 C8 C7 108.99(12) y
O3 C9 C10 107.54(12) ?
O3 C9 P1 108.82(10) ?
C10 C9 P1 113.26(12) ?
O3 C9 H9 109.0 ?
C10 C9 H9 109.0 ?
P1 C9 H9 109.0 ?
C9 C10 H10A 109.5 ?
C9 C10 H10B 109.5 ?
H10A C10 H10B 109.5 ?
C9 C10 H10C 109.5 ?
H10A C10 H10C 109.5 ?
H10B C10 H10C 109.5 ?
O4 C11 H11A 109.5 ?
O4 C11 H11B 109.5 ?
H11A C11 H11B 109.5 ?
O4 C11 H11C 109.5 ?
H11A C11 H11C 109.5 ?
H11B C11 H11C 109.5 ?
O6 C12 H12A 109.5 ?
O6 C12 H12B 109.5 ?
H12A C12 H12B 109.5 ?
O6 C12 H12C 109.5 ?
H12A C12 H12C 109.5 ?
H12B C12 H12C 109.5 ?
C1 O1 C7 116.99(12) y
C8 O3 C9 117.31(11) y
C11 O4 P1 119.77(11) ?
C12 O6 P1 120.94(15) ?
O5 P1 O4 115.31(7) ?
O5 P1 O6 116.09(7) y
O4 P1 O6 102.03(8) y
O5 P1 C9 112.50(7) ?
O4 P1 C9 107.18(7) ?
O6 P1 C9 102.36(7) ?

loop_
_geom_bond_atom_site_label_1
_geom_bond_atom_site_label_2
_geom_bond_distance
_geom_bond_publ_flag
C1 O1 1.3704(19) yes
C1 C6 1.380(2) ?
C1 C2 1.386(2) ?
C2 F1 1.360(2) ?
C2 C3 1.362(3) ?
C3 C4 1.385(3) ?
C3 H3 0.9300 ?
C4 C5 1.378(3) ?
C4 H4 0.9300 ?
C5 C6 1.387(2) ?
C5 H5 0.9300 ?
C6 H6 0.9300 ?
C7 O1 1.4178(18) y
C7 C8 1.512(2) ?
C7 H7A 0.9700 ?
C7 H7B 0.9700 ?
C8 O2 1.1927(17) y
C8 O3 1.3454(17) yes
C9 O3 1.4573(16) y
C9 C10 1.510(2) ?
C9 P1 1.8110(15) yes
C9 H9 0.9800 ?
C10 H10A 0.9600 ?
C10 H10B 0.9600 ?
C10 H10C 0.9600 ?
C11 O4 1.447(2) y
C11 H11A 0.9600 ?
C11 H11B 0.9600 ?
C11 H11C 0.9600 ?
C12 O6 1.423(3) ?
C12 H12A 0.9600 ?
C12 H12B 0.9600 ?
C12 H12C 0.9600 ?
O4 P1 1.5682(13) y
O5 P1 1.4649(11) y
O6 P1 1.5688(13) yes

loop_
_geom_hbond_atom_site_label_D
_geom_hbond_atom_site_label_H
_geom_hbond_atom_site_label_A
_geom_hbond_site_symmetry_A
_geom_hbond_distance_DH
_geom_hbond_distance_HA
_geom_hbond_distance_DA
_geom_hbond_angle_DHA
C3 H3 O5 1_656 0.93 2.51 3.416(2) 165
C7 H7A O5 1_655 0.97 2.39 3.2793(19) 152
C9 H9 O2 . 0.98 2.33 2.7241(19) 103

loop_
_geom_torsion_atom_site_label_1
_geom_torsion_atom_site_label_2
_geom_torsion_atom_site_label_3
_geom_torsion_atom_site_label_4
_geom_torsion
O1 C1 C2 F1 -0.7(2)
C6 C1 C2 F1 -179.76(15)
O1 C1 C2 C3 178.92(16)
C6 C1 C2 C3 -0.1(3)
F1 C2 C3 C4 179.72(17)
C1 C2 C3 C4 0.1(3)
C2 C3 C4 C5 -0.1(3)
C3 C4 C5 C6 0.1(3)
O1 C1 C6 C5 -178.77(16)
C2 C1 C6 C5 0.2(2)
C4 C5 C6 C1 -0.2(3)
O1 C7 C8 O2 -17.8(2)
O1 C7 C8 O3 163.42(12)
C6 C1 O1 C7 -4.9(2)
C2 C1 O1 C7 176.10(14)
C8 C7 O1 C1 -68.97(17)
O2 C8 O3 C9 -1.2(2)
C7 C8 O3 C9 177.56(11)
C10 C9 O3 C8 -138.26(14)
P1 C9 O3 C8 98.70(13)
C11 O4 P1 O5 40.40(15)
C11 O4 P1 O6 167.14(13)
C11 O4 P1 C9 -85.70(13)
C12 O6 P1 O5 42.9(2)
C12 O6 P1 O4 -83.3(2)
C12 O6 P1 C9 165.82(19)
O3 C9 P1 O5 -173.65(9)
C10 C9 P1 O5 66.81(14)
O3 C9 P1 O4 -45.89(11)
C10 C9 P1 O4 -165.43(12)
O3 C9 P1 O6 61.04(11)
C10 C9 P1 O6 -58.50(13)
